data_7228612
loop_
_publ_author_name
'Alvarez, M. Angeles'
'Amor, Inmaculada'
'Garc\'ia, M. Esther'
'Garc\'ia-Viv\'o, Daniel'
'Ruiz, Miguel A.'
'Su\'arez, Jaime'

_publ_section_title
;
 Sn--H bond additions to asymmetric trigonal phosphinidene-bridged
 dimolybdenum complexes
;
_journal_issue 53
_journal_name_full 'RSC Adv.'
_journal_page_first 33293
_journal_paper_doi 10.1039/C7RA06439J
_journal_volume 7
_journal_year 2017
_chemical_formula_moiety 'C49 H57 Mo2 O2 P1 Sn1'
_chemical_formula_sum 'C49 H57 Mo2 O2 P Sn'
_chemical_formula_weight 1019.48
_chemical_name_systematic
;
 ?
;
_space_group_crystal_system monoclinic
_space_group_IT_number 14
_space_group_name_Hall '-P 2yn'
_space_group_name_H-M_alt 'P 1 21/n 1'
_symmetry_space_group_name_Hall '-P 2yn'
_symmetry_space_group_name_H-M 'P 1 21/n 1'
_atom_sites_solution_hydrogens geom
_audit_creation_method SHELXL-2016
_audit_update_record
;
2017-03-07 deposited with the CCDC.
2017-06-26 downloaded from the CCDC.
;
_cell_angle_alpha 90
_cell_angle_beta 94.5640(10)
_cell_angle_gamma 90
_cell_formula_units_Z 4
_cell_length_a 13.26510(10)
_cell_length_b 22.5628(2)
_cell_length_c 14.59250(10)
_cell_measurement_reflns_used 11952
_cell_measurement_temperature 100(2)
_cell_measurement_theta_max 73.7103
_cell_measurement_theta_min 3.0342
_cell_volume 4353.65(6)
_computing_cell_refinement
;
CrysAlis RED, Oxford Diffraction Ltd.,
Version 1.171.31.7 (release 18-10-2006 CrysAlis171 .NET)
(compiled Oct 18 2006,16:28:17)
;
_computing_data_collection
;
CrysAlis CCD, Oxford Diffraction Ltd.,
Version 1.171.31.7 (release 18-10-2006 CrysAlis171 .NET)
(compiled Oct 18 2006,16:28:17)
;
_computing_data_reduction
;
CrysAlis RED, Oxford Diffraction Ltd.,
Version 1.171.31.7 (release 18-10-2006 CrysAlis171 .NET)
(compiled Oct 18 2006,16:28:17)
;
_computing_molecular_graphics 'Ortep for Windows (Farrugia, 2012)'
_computing_publication_material 'WinGX publication routines (Farrugia, 2012)'
_computing_structure_refinement 'SHELXL-2016/6 (Sheldrick, 2016)'
_computing_structure_solution 'SIR-92 (Altomare, 1994)'
_diffrn_ambient_temperature 100(2)
_diffrn_measured_fraction_theta_full 0.992
_diffrn_measured_fraction_theta_max 0.970
_diffrn_measurement_device_type 'ONYX CCD'
_diffrn_measurement_method CCD
_diffrn_radiation_monochromator graphite
_diffrn_radiation_type CuK\a
_diffrn_radiation_wavelength 1.5418
_diffrn_reflns_av_R_equivalents 0.0317
_diffrn_reflns_av_unetI/netI 0.0388
_diffrn_reflns_Laue_measured_fraction_full 0.992
_diffrn_reflns_Laue_measured_fraction_max 0.970
_diffrn_reflns_limit_h_max 14
_diffrn_reflns_limit_h_min -16
_diffrn_reflns_limit_k_max 21
_diffrn_reflns_limit_k_min -27
_diffrn_reflns_limit_l_max 17
_diffrn_reflns_limit_l_min -11
_diffrn_reflns_number 22458
_diffrn_reflns_point_group_measured_fraction_full 0.992
_diffrn_reflns_point_group_measured_fraction_max 0.970
_diffrn_reflns_theta_full 67.680
_diffrn_reflns_theta_max 73.809
_diffrn_reflns_theta_min 3.615
_diffrn_source 'Nova (Cu) X-ray Source'
_exptl_absorpt_coefficient_mu 9.806
_exptl_absorpt_correction_T_max 1.00000
_exptl_absorpt_correction_T_min 0.85588
_exptl_absorpt_correction_type multi-scan
_exptl_absorpt_process_details
;
CrysAlis RED, Oxford Diffraction Ltd.,
Version 1.171.32.5 (release 08-05-2007 CrysAlis171 .NET)
(compiled May  8 2007,13:10:02)
Empirical absorption correction using spherical harmonics,
 implemented in SCALE3 ABSPACK scaling algorithm.
;
_exptl_crystal_colour red
_exptl_crystal_density_diffrn 1.555
_exptl_crystal_density_method 'not measured'
_exptl_crystal_description prism
_exptl_crystal_F_000 2064
_exptl_crystal_recrystallization_method 'Re-crystallisation from solvent: deithyl ether and petroleum ethar'
_exptl_crystal_size_max 0.040
_exptl_crystal_size_mid 0.030
_exptl_crystal_size_min 0.010
_refine_diff_density_max 1.181
_refine_diff_density_min -0.979
_refine_diff_density_rms 0.112
_refine_ls_extinction_method none
_refine_ls_goodness_of_fit_ref 0.915
_refine_ls_hydrogen_treatment constr
_refine_ls_matrix_type full
_refine_ls_number_parameters 506
_refine_ls_number_reflns 8547
_refine_ls_number_restraints 0
_refine_ls_restrained_S_all 0.915
_refine_ls_R_factor_all 0.0394
_refine_ls_R_factor_gt 0.0282
_refine_ls_shift/su_max 0.001
_refine_ls_shift/su_mean 0.000
_refine_ls_structure_factor_coef Fsqd
_refine_ls_weighting_details 'w=1/[\s^2^(Fo^2^)+(0.0677P)^2^] where P=(Fo^2^+2Fc^2^)/3'
_refine_ls_weighting_scheme calc
_refine_ls_wR_factor_gt 0.0717
_refine_ls_wR_factor_ref 0.0913
_reflns_Friedel_coverage 0.000
_reflns_number_gt 6907
_reflns_number_total 8547
_reflns_threshold_expression 'I > 2\s(I)'
_cod_data_source_file c7ra06439j3.cif
_cod_data_source_block compound8b
_cod_original_formula_sum 'C49 H57 Mo2 O2 P1 Sn1'
_cod_database_code 7228612
_shelx_space_group_comment
;
The symmetry employed for this shelxl refinement is uniquely defined
by the following loop, which should always be used as a source of
symmetry information in preference to the above space-group names.
They are only intended as comments.
;
_shelx_estimated_absorpt_t_min 0.695
_shelx_estimated_absorpt_t_max 0.908
_shelxl_version_number 2016/6

loop_
_space_group_symop_operation_xyz
'x, y, z'
'-x+1/2, y+1/2, -z+1/2'
'-x, -y, -z'
'x-1/2, -y-1/2, z-1/2'

loop_
_atom_site_label
_atom_site_type_symbol
_atom_site_fract_x
_atom_site_fract_y
_atom_site_fract_z
_atom_site_U_iso_or_equiv
_atom_site_adp_type
_atom_site_occupancy
_atom_site_site_symmetry_order
_atom_site_calc_flag
_atom_site_refinement_flags_posn
_atom_site_refinement_flags_adp
Mo1 Mo 0.03999(2) 0.10911(2) 0.68543(2) 0.01754(8) Uani 1 1 d . .
Mo2 Mo -0.24025(2) -0.01349(2) 0.70374(2) 0.01683(8) Uani 1 1 d . .
Sn1 Sn 0.13703(2) 0.20955(2) 0.62914(2) 0.01947(7) Uani 1 1 d . .
P1 P -0.14186(6) 0.08106(4) 0.66939(6) 0.01828(18) Uani 1 1 d . .
O1 O -0.0189(2) 0.11633(13) 0.47484(18) 0.0259(6) Uani 1 1 d . .
O2 O -0.0616(2) 0.22023(14) 0.7660(2) 0.0332(7) Uani 1 1 d . .
C1 C 0.0022(3) 0.11661(17) 0.5536(3) 0.0225(8) Uani 1 1 d . .
C2 C -0.0239(3) 0.17960(18) 0.7346(2) 0.0231(8) Uani 1 1 d . .
C3 C 0.1258(3) 0.01767(18) 0.6796(3) 0.0276(8) Uani 1 1 d . .
H3 H 0.1138 -0.0086 0.6309 0.033 Uiso 1 1 calc R U
C4 C 0.1978(3) 0.06384(19) 0.6856(3) 0.0274(8) Uani 1 1 d . .
H4 H 0.2411 0.0737 0.6409 0.033 Uiso 1 1 calc R U
C5 C 0.1929(3) 0.09284(19) 0.7719(3) 0.0260(8) Uani 1 1 d . .
H5 H 0.2319 0.1249 0.7934 0.031 Uiso 1 1 calc R U
C6 C 0.1177(3) 0.0638(2) 0.8188(3) 0.0290(9) Uani 1 1 d . .
H6 H 0.0996 0.0729 0.8774 0.035 Uiso 1 1 calc R U
C7 C 0.0751(3) 0.01882(18) 0.7614(3) 0.0276(8) Uani 1 1 d . .
H7 H 0.0224 -0.0061 0.7749 0.033 Uiso 1 1 calc R U
C8 C -0.1788(3) 0.02745(18) 0.5832(2) 0.0213(7) Uani 1 1 d . .
C9 C -0.1280(3) -0.02889(18) 0.5959(2) 0.0216(7) Uani 1 1 d . .
H9 H -0.0593 -0.0347 0.6111 0.026 Uiso 1 1 calc R U
C10 C -0.2015(3) -0.07327(19) 0.5813(2) 0.0249(8) Uani 1 1 d . .
H10 H -0.1899 -0.1138 0.5865 0.030 Uiso 1 1 calc R U
C11 C -0.2967(3) -0.0462(2) 0.5571(2) 0.0262(8) Uani 1 1 d . .
H11 H -0.3574 -0.0661 0.5437 0.031 Uiso 1 1 calc R U
C12 C -0.2837(3) 0.01588(19) 0.5568(2) 0.0236(8) Uani 1 1 d . .
H12 H -0.3337 0.0440 0.5422 0.028 Uiso 1 1 calc R U
C13 C -0.2277(3) 0.14383(18) 0.6415(3) 0.0261(8) Uani 1 1 d . .
H13A H -0.2025 0.1668 0.5928 0.039 Uiso 1 1 calc R U
H13B H -0.2313 0.1683 0.6949 0.039 Uiso 1 1 calc R U
H13C H -0.2939 0.1291 0.6222 0.039 Uiso 1 1 calc R U
C14 C -0.2257(3) -0.08629(17) 0.8113(2) 0.0209(7) Uani 1 1 d . .
C15 C -0.3276(3) -0.08591(18) 0.7728(2) 0.0210(7) Uani 1 1 d . .
H15 H -0.3565 -0.1214 0.7517 0.025 Uiso 1 1 calc R U
C16 C -0.3876(3) -0.03321(17) 0.7653(2) 0.0210(7) Uani 1 1 d . .
C17 C -0.3464(3) 0.01899(18) 0.8094(2) 0.0209(7) Uani 1 1 d . .
H17 H -0.3826 0.0543 0.8045 0.025 Uiso 1 1 calc R U
C18 C -0.2511(3) 0.01761(17) 0.8606(2) 0.0196(7) Uani 1 1 d . .
C19 C -0.1885(3) -0.03312(17) 0.8539(2) 0.0205(7) Uani 1 1 d . .
H19 H -0.1215 -0.0315 0.8779 0.025 Uiso 1 1 calc R U
C20 C -0.1640(3) -0.14356(18) 0.8257(3) 0.0243(8) Uani 1 1 d . .
C21 C -0.1619(4) -0.1595(2) 0.9283(3) 0.0340(9) Uani 1 1 d . .
H21A H -0.1295 -0.1283 0.9643 0.051 Uiso 1 1 calc R U
H21B H -0.1250 -0.1958 0.9394 0.051 Uiso 1 1 calc R U
H21C H -0.2299 -0.1645 0.9452 0.051 Uiso 1 1 calc R U
C22 C -0.0545(3) -0.1355(2) 0.8004(3) 0.0312(9) Uani 1 1 d . .
H22A H -0.0543 -0.1278 0.7357 0.047 Uiso 1 1 calc R U
H22B H -0.0166 -0.1709 0.8155 0.047 Uiso 1 1 calc R U
H22C H -0.0241 -0.1027 0.8343 0.047 Uiso 1 1 calc R U
C23 C -0.2107(3) -0.19533(19) 0.7691(3) 0.0309(9) Uani 1 1 d . .
H23A H -0.2747 -0.2056 0.7913 0.046 Uiso 1 1 calc R U
H23B H -0.1662 -0.2289 0.7750 0.046 Uiso 1 1 calc R U
H23C H -0.2206 -0.1839 0.7057 0.046 Uiso 1 1 calc R U
C24 C -0.4990(3) -0.03336(19) 0.7269(3) 0.0253(8) Uani 1 1 d . .
C25 C -0.5646(3) -0.0275(2) 0.8090(3) 0.0298(9) Uani 1 1 d . .
H25A H -0.5484 0.0088 0.8410 0.045 Uiso 1 1 calc R U
H25B H -0.5515 -0.0604 0.8500 0.045 Uiso 1 1 calc R U
H25C H -0.6348 -0.0274 0.7870 0.045 Uiso 1 1 calc R U
C26 C -0.5289(3) -0.0903(2) 0.6748(3) 0.0292(9) Uani 1 1 d . .
H26A H -0.5987 -0.0881 0.6520 0.044 Uiso 1 1 calc R U
H26B H -0.5192 -0.1236 0.7155 0.044 Uiso 1 1 calc R U
H26C H -0.4876 -0.0950 0.6242 0.044 Uiso 1 1 calc R U
C27 C -0.5223(3) 0.0187(2) 0.6618(3) 0.0363(10) Uani 1 1 d . .
H27A H -0.4866 0.0137 0.6076 0.054 Uiso 1 1 calc R U
H27B H -0.5012 0.0550 0.6920 0.054 Uiso 1 1 calc R U
H27C H -0.5937 0.0202 0.6449 0.054 Uiso 1 1 calc R U
C28 C -0.2191(3) 0.06890(18) 0.9265(2) 0.0224(8) Uani 1 1 d . .
C29 C -0.2638(4) 0.1287(2) 0.8964(3) 0.0396(11) Uani 1 1 d . .
H29A H -0.2402 0.1586 0.9396 0.059 Uiso 1 1 calc R U
H29B H -0.3363 0.1266 0.8939 0.059 Uiso 1 1 calc R U
H29C H -0.2433 0.1385 0.8366 0.059 Uiso 1 1 calc R U
C30 C -0.1044(4) 0.0765(2) 0.9392(4) 0.0436(12) Uani 1 1 d . .
H30A H -0.0784 0.0830 0.8804 0.065 Uiso 1 1 calc R U
H30B H -0.0744 0.0413 0.9666 0.065 Uiso 1 1 calc R U
H30C H -0.0882 0.1098 0.9784 0.065 Uiso 1 1 calc R U
C31 C -0.2623(4) 0.0517(2) 1.0176(3) 0.0419(11) Uani 1 1 d . .
H31A H -0.2347 0.0142 1.0381 0.063 Uiso 1 1 calc R U
H31B H -0.3346 0.0487 1.0084 0.063 Uiso 1 1 calc R U
H31C H -0.2445 0.0814 1.0631 0.063 Uiso 1 1 calc R U
C32 C 0.1887(3) 0.26727(18) 0.7415(3) 0.0221(7) Uani 1 1 d . .
C33 C 0.1800(3) 0.25417(19) 0.8333(3) 0.0238(8) Uani 1 1 d . .
H33 H 0.1446 0.2206 0.8491 0.029 Uiso 1 1 calc R U
C34 C 0.2239(3) 0.2910(2) 0.9022(3) 0.0274(9) Uani 1 1 d . .
H34 H 0.2183 0.2814 0.9636 0.033 Uiso 1 1 calc R U
C35 C 0.2751(3) 0.3412(2) 0.8804(3) 0.0307(9) Uani 1 1 d . .
H35 H 0.3029 0.3658 0.9268 0.037 Uiso 1 1 calc R U
C36 C 0.2853(3) 0.3552(2) 0.7896(3) 0.0324(9) Uani 1 1 d . .
H36 H 0.3199 0.3893 0.7747 0.039 Uiso 1 1 calc R U
C37 C 0.2433(3) 0.31783(19) 0.7200(3) 0.0272(8) Uani 1 1 d . .
H37 H 0.2518 0.3267 0.6588 0.033 Uiso 1 1 calc R U
C38 C 0.2842(3) 0.19751(17) 0.5763(2) 0.0212(7) Uani 1 1 d . .
C39 C 0.3050(3) 0.21311(18) 0.4866(3) 0.0272(8) Uani 1 1 d . .
H39 H 0.2532 0.2263 0.4450 0.033 Uiso 1 1 calc R U
C40 C 0.4038(4) 0.2088(2) 0.4598(3) 0.0358(10) Uani 1 1 d . .
H40 H 0.4167 0.2187 0.4000 0.043 Uiso 1 1 calc R U
C41 C 0.4815(3) 0.1902(2) 0.5198(3) 0.0365(10) Uani 1 1 d . .
H41 H 0.5465 0.1872 0.5006 0.044 Uiso 1 1 calc R U
C42 C 0.4635(3) 0.1760(2) 0.6089(3) 0.0344(10) Uani 1 1 d . .
H42 H 0.5166 0.1645 0.6506 0.041 Uiso 1 1 calc R U
C43 C 0.3655(3) 0.17915(19) 0.6361(3) 0.0274(8) Uani 1 1 d . .
H43 H 0.3537 0.1687 0.6960 0.033 Uiso 1 1 calc R U
C44 C 0.0527(3) 0.26654(19) 0.5317(3) 0.0257(8) Uani 1 1 d . .
C45 C 0.0346(3) 0.2520(2) 0.4384(3) 0.0288(9) Uani 1 1 d . .
H45 H 0.0603 0.2167 0.4169 0.035 Uiso 1 1 calc R U
C46 C -0.0204(4) 0.2888(2) 0.3778(3) 0.0353(10) Uani 1 1 d . .
H46 H -0.0318 0.2782 0.3163 0.042 Uiso 1 1 calc R U
C47 C -0.0587(3) 0.3418(2) 0.4087(3) 0.0397(11) Uani 1 1 d . .
H47 H -0.0944 0.3671 0.3676 0.048 Uiso 1 1 calc R U
C48 C -0.0435(4) 0.3569(2) 0.5005(3) 0.0396(11) Uani 1 1 d . .
H48 H -0.0702 0.3920 0.5216 0.048 Uiso 1 1 calc R U
C49 C 0.0119(3) 0.3192(2) 0.5615(3) 0.0309(9) Uani 1 1 d . .
H49 H 0.0217 0.3296 0.6232 0.037 Uiso 1 1 calc R U

loop_
_atom_site_aniso_label
_atom_site_aniso_U_11
_atom_site_aniso_U_22
_atom_site_aniso_U_33
_atom_site_aniso_U_23
_atom_site_aniso_U_13
_atom_site_aniso_U_12
Mo1 0.01422(13) 0.01830(15) 0.02011(14) -0.00096(10) 0.00145(10) 0.00049(10)
Mo2 0.01514(13) 0.01845(15) 0.01717(14) -0.00084(10) 0.00285(9) -0.00028(10)
Sn1 0.01944(12) 0.02029(13) 0.01865(12) -0.00098(8) 0.00130(8) -0.00229(9)
P1 0.0156(4) 0.0199(5) 0.0195(4) 0.0006(3) 0.0021(3) 0.0005(3)
O1 0.0216(13) 0.0331(16) 0.0226(14) -0.0031(11) -0.0014(10) 0.0028(12)
O2 0.0268(14) 0.0299(17) 0.0435(17) -0.0176(13) 0.0063(12) 0.0027(13)
C1 0.0153(16) 0.0168(19) 0.035(2) -0.0037(15) 0.0013(14) 0.0006(14)
C2 0.0209(17) 0.031(2) 0.0174(17) -0.0071(15) 0.0016(13) -0.0033(16)
C3 0.0231(18) 0.020(2) 0.039(2) 0.0005(16) 0.0002(15) 0.0056(15)
C4 0.0149(17) 0.031(2) 0.036(2) 0.0037(17) 0.0036(14) 0.0070(16)
C5 0.0181(17) 0.030(2) 0.028(2) 0.0012(16) -0.0037(14) 0.0000(16)
C6 0.0258(19) 0.045(3) 0.0167(18) 0.0066(16) 0.0011(14) 0.0022(18)
C7 0.0259(19) 0.022(2) 0.035(2) 0.0119(16) 0.0024(15) 0.0020(16)
C8 0.0239(18) 0.029(2) 0.0128(16) -0.0009(14) 0.0091(13) -0.0041(15)
C9 0.0207(17) 0.026(2) 0.0193(17) -0.0051(14) 0.0085(13) 0.0000(15)
C10 0.033(2) 0.024(2) 0.0188(18) -0.0080(14) 0.0084(14) -0.0021(16)
C11 0.0248(19) 0.037(2) 0.0166(17) -0.0059(15) 0.0031(13) -0.0082(17)
C12 0.0244(18) 0.030(2) 0.0162(17) 0.0028(14) 0.0024(13) -0.0030(16)
C13 0.0209(18) 0.021(2) 0.036(2) 0.0058(16) -0.0022(15) 0.0020(15)
C14 0.0223(18) 0.0176(19) 0.0236(18) 0.0036(14) 0.0062(13) 0.0015(14)
C15 0.0182(17) 0.025(2) 0.0198(17) 0.0010(14) 0.0039(13) -0.0042(14)
C16 0.0170(17) 0.023(2) 0.0234(18) 0.0021(14) 0.0060(13) 0.0003(14)
C17 0.0190(17) 0.023(2) 0.0212(18) 0.0017(14) 0.0066(13) 0.0029(14)
C18 0.0222(17) 0.026(2) 0.0119(16) 0.0015(13) 0.0078(12) 0.0010(15)
C19 0.0209(17) 0.022(2) 0.0186(17) 0.0021(14) 0.0036(13) 0.0021(14)
C20 0.0229(18) 0.022(2) 0.028(2) 0.0016(15) 0.0017(14) 0.0023(15)
C21 0.041(2) 0.030(2) 0.031(2) 0.0074(17) 0.0021(17) 0.0095(19)
C22 0.026(2) 0.025(2) 0.043(2) 0.0006(17) 0.0029(17) 0.0092(16)
C23 0.034(2) 0.020(2) 0.038(2) -0.0007(17) 0.0006(17) 0.0020(17)
C24 0.0153(17) 0.031(2) 0.030(2) 0.0008(16) 0.0025(14) -0.0030(15)
C25 0.0207(18) 0.032(2) 0.038(2) 0.0020(17) 0.0118(16) 0.0016(16)
C26 0.0210(18) 0.038(2) 0.029(2) -0.0007(17) 0.0037(15) -0.0049(17)
C27 0.0182(18) 0.049(3) 0.041(2) 0.013(2) -0.0017(16) 0.0041(18)
C28 0.0282(19) 0.027(2) 0.0131(16) -0.0065(14) 0.0053(13) 0.0010(16)
C29 0.052(3) 0.032(3) 0.034(2) -0.0035(18) 0.000(2) 0.003(2)
C30 0.032(2) 0.045(3) 0.053(3) -0.024(2) -0.001(2) -0.001(2)
C31 0.063(3) 0.032(3) 0.032(2) -0.0065(19) 0.010(2) -0.007(2)
C32 0.0192(17) 0.024(2) 0.0237(18) -0.0014(14) 0.0034(13) -0.0021(15)
C33 0.0222(18) 0.026(2) 0.0235(18) -0.0063(15) 0.0007(13) 0.0000(15)
C34 0.0196(18) 0.037(2) 0.026(2) -0.0055(16) 0.0022(14) 0.0017(16)
C35 0.0172(17) 0.039(3) 0.035(2) -0.0154(18) -0.0026(15) -0.0004(17)
C36 0.025(2) 0.029(2) 0.044(2) -0.0070(18) 0.0074(17) -0.0069(17)
C37 0.0272(19) 0.027(2) 0.028(2) -0.0039(16) 0.0084(15) -0.0088(16)
C38 0.0253(18) 0.0205(19) 0.0186(17) -0.0027(14) 0.0064(13) -0.0040(15)
C39 0.040(2) 0.020(2) 0.0225(19) 0.0023(14) 0.0047(16) -0.0044(17)
C40 0.045(3) 0.035(3) 0.030(2) -0.0044(18) 0.0178(19) -0.006(2)
C41 0.033(2) 0.032(2) 0.047(3) -0.009(2) 0.0183(19) -0.0070(19)
C42 0.024(2) 0.037(3) 0.043(2) -0.0003(19) 0.0045(17) -0.0030(18)
C43 0.0237(19) 0.034(2) 0.0246(19) 0.0012(16) 0.0041(14) -0.0043(17)
C44 0.0227(18) 0.027(2) 0.0259(19) 0.0025(15) -0.0044(14) -0.0029(16)
C45 0.033(2) 0.029(2) 0.024(2) 0.0029(16) 0.0012(15) -0.0045(17)
C46 0.039(2) 0.037(3) 0.028(2) 0.0030(17) -0.0097(17) -0.005(2)
C47 0.031(2) 0.039(3) 0.046(3) 0.013(2) -0.0151(19) -0.003(2)
C48 0.035(2) 0.034(3) 0.048(3) 0.000(2) -0.006(2) 0.007(2)
C49 0.030(2) 0.033(2) 0.029(2) 0.0010(17) -0.0023(16) 0.0013(17)

loop_
_atom_type_symbol
_atom_type_description
_atom_type_scat_dispersion_real
_atom_type_scat_dispersion_imag
_atom_type_scat_source
C C 0.0181 0.0091 'International Tables Vol C Tables 4.2.6.8 and 6.1.1.4'
H H 0.0000 0.0000 'International Tables Vol C Tables 4.2.6.8 and 6.1.1.4'
O O 0.0492 0.0322 'International Tables Vol C Tables 4.2.6.8 and 6.1.1.4'
P P 0.2955 0.4335 'International Tables Vol C Tables 4.2.6.8 and 6.1.1.4'
Mo Mo -0.0483 2.7339 'International Tables Vol C Tables 4.2.6.8 and 6.1.1.4'
Sn Sn 0.0259 5.4591 'International Tables Vol C Tables 4.2.6.8 and 6.1.1.4'

loop_
_geom_angle_atom_site_label_1
_geom_angle_atom_site_label_2
_geom_angle_atom_site_label_3
_geom_angle
C1 Mo1 C2 101.82(15)
C1 Mo1 C4 101.47(15)
C2 Mo1 C4 140.20(15)
C1 Mo1 C5 133.60(14)
C2 Mo1 C5 108.17(15)
C4 Mo1 C5 35.60(14)
C1 Mo1 C7 124.39(16)
C2 Mo1 C7 127.26(15)
C4 Mo1 C7 58.29(14)
C5 Mo1 C7 58.43(15)
C1 Mo1 C6 155.32(16)
C2 Mo1 C6 102.85(15)
C4 Mo1 C6 58.37(14)
C5 Mo1 C6 35.07(14)
C7 Mo1 C6 34.74(15)
C1 Mo1 C3 97.27(15)
C2 Mo1 C3 160.72(15)
C4 Mo1 C3 35.03(15)
C5 Mo1 C3 58.72(15)
C7 Mo1 C3 34.99(15)
C6 Mo1 C3 58.08(15)
C1 Mo1 P1 76.05(11)
C2 Mo1 P1 78.30(11)
C4 Mo1 P1 138.90(11)
C5 Mo1 P1 143.76(10)
C7 Mo1 P1 88.75(10)
C6 Mo1 P1 108.91(11)
C3 Mo1 P1 103.94(10)
C1 Mo1 Sn1 74.08(11)
C2 Mo1 Sn1 70.67(11)
C4 Mo1 Sn1 85.41(11)
C5 Mo1 Sn1 83.35(10)
C7 Mo1 Sn1 140.55(10)
C6 Mo1 Sn1 114.63(11)
C3 Mo1 Sn1 117.95(10)
P1 Mo1 Sn1 130.70(2)
C8 Mo2 C16 141.98(14)
C8 Mo2 C14 147.19(14)
C16 Mo2 C14 67.11(13)
C8 Mo2 C12 37.44(14)
C16 Mo2 C12 105.65(14)
C14 Mo2 C12 149.78(14)
C8 Mo2 C9 37.58(14)
C16 Mo2 C9 151.46(14)
C14 Mo2 C9 110.07(14)
C12 Mo2 C9 61.55(14)
C8 Mo2 C19 138.19(14)
C16 Mo2 C19 77.54(13)
C14 Mo2 C19 36.35(14)
C12 Mo2 C19 173.76(14)
C9 Mo2 C19 118.00(13)
C8 Mo2 C15 152.47(14)
C16 Mo2 C15 36.69(14)
C14 Mo2 C15 36.39(13)
C12 Mo2 C15 121.68(13)
C9 Mo2 C15 125.35(14)
C19 Mo2 C15 64.06(13)
C8 Mo2 C17 133.69(14)
C16 Mo2 C17 36.63(14)
C14 Mo2 C17 77.80(13)
C12 Mo2 C17 114.74(14)
C9 Mo2 C17 170.07(14)
C19 Mo2 C17 64.56(13)
C15 Mo2 C17 64.58(14)
C8 Mo2 C10 60.74(14)
C16 Mo2 C10 116.21(14)
C14 Mo2 C10 95.73(14)
C12 Mo2 C10 60.00(15)
C9 Mo2 C10 35.42(14)
C19 Mo2 C10 123.74(14)
C15 Mo2 C10 94.32(14)
C17 Mo2 C10 152.53(14)
C8 Mo2 C11 60.73(14)
C16 Mo2 C11 94.47(13)
C14 Mo2 C11 114.15(15)
C12 Mo2 C11 35.68(15)
C9 Mo2 C11 59.80(13)
C19 Mo2 C11 150.29(15)
C15 Mo2 C11 92.38(14)
C17 Mo2 C11 123.39(14)
C10 Mo2 C11 35.51(14)
C8 Mo2 C18 133.73(14)
C16 Mo2 C18 63.95(13)
C14 Mo2 C18 64.01(13)
C12 Mo2 C18 141.36(14)
C9 Mo2 C18 142.42(13)
C19 Mo2 C18 35.13(13)
C15 Mo2 C18 73.63(13)
C17 Mo2 C18 34.97(13)
C10 Mo2 C18 158.63(14)
C11 Mo2 C18 157.78(13)
C8 Mo2 P1 43.07(10)
C16 Mo2 P1 135.20(10)
C14 Mo2 P1 135.96(10)
C12 Mo2 P1 70.67(10)
C9 Mo2 P1 67.79(10)
C19 Mo2 P1 103.25(10)
C15 Mo2 P1 164.38(9)
C17 Mo2 P1 102.39(10)
C10 Mo2 P1 100.63(10)
C11 Mo2 P1 102.41(11)
C18 Mo2 P1 90.75(9)
C32 Sn1 C44 104.87(15)
C32 Sn1 C38 96.02(14)
C44 Sn1 C38 105.86(15)
C32 Sn1 Mo1 113.30(10)
C44 Sn1 Mo1 117.04(11)
C38 Sn1 Mo1 117.13(10)
C8 P1 C13 103.58(19)
C8 P1 Mo1 116.67(12)
C13 P1 Mo1 113.75(13)
C8 P1 Mo2 57.30(12)
C13 P1 Mo2 111.52(13)
Mo1 P1 Mo2 134.15(4)
O1 C1 Mo1 174.6(3)
O2 C2 Mo1 177.9(4)
C7 C3 C4 107.4(4)
C7 C3 Mo1 72.0(2)
C4 C3 Mo1 71.3(2)
C7 C3 H3 126.3
C4 C3 H3 126.3
Mo1 C3 H3 122.1
C3 C4 C5 108.4(4)
C3 C4 Mo1 73.7(2)
C5 C4 Mo1 72.3(2)
C3 C4 H4 125.8
C5 C4 H4 125.8
Mo1 C4 H4 120.0
C6 C5 C4 107.4(4)
C6 C5 Mo1 73.6(2)
C4 C5 Mo1 72.1(2)
C6 C5 H5 126.3
C4 C5 H5 126.3
Mo1 C5 H5 119.8
C7 C6 C5 108.2(4)
C7 C6 Mo1 72.1(2)
C5 C6 Mo1 71.3(2)
C7 C6 H6 125.9
C5 C6 H6 125.9
Mo1 C6 H6 122.3
C6 C7 C3 108.7(4)
C6 C7 Mo1 73.1(2)
C3 C7 Mo1 73.0(2)
C6 C7 H7 125.7
C3 C7 H7 125.7
Mo1 C7 H7 120.0
C9 C8 C12 107.8(3)
C9 C8 P1 114.0(3)
C12 C8 P1 121.2(3)
C9 C8 Mo2 74.1(2)
C12 C8 Mo2 74.1(2)
P1 C8 Mo2 79.62(13)
C10 C9 C8 107.3(3)
C10 C9 Mo2 74.3(2)
C8 C9 Mo2 68.31(19)
C10 C9 H9 126.3
C8 C9 H9 126.3
Mo2 C9 H9 122.7
C9 C10 C11 108.9(4)
C9 C10 Mo2 70.3(2)
C11 C10 Mo2 72.3(2)
C9 C10 H10 125.5
C11 C10 H10 125.5
Mo2 C10 H10 123.5
C12 C11 C10 108.7(3)
C12 C11 Mo2 70.0(2)
C10 C11 Mo2 72.2(2)
C12 C11 H11 125.6
C10 C11 H11 125.6
Mo2 C11 H11 123.8
C11 C12 C8 107.1(4)
C11 C12 Mo2 74.3(2)
C8 C12 Mo2 68.4(2)
C11 C12 H12 126.4
C8 C12 H12 126.4
Mo2 C12 H12 122.5
P1 C13 H13A 109.5
P1 C13 H13B 109.5
H13A C13 H13B 109.5
P1 C13 H13C 109.5
H13A C13 H13C 109.5
H13B C13 H13C 109.5
C19 C14 C15 117.0(3)
C19 C14 C20 119.2(3)
C15 C14 C20 122.6(4)
C19 C14 Mo2 72.5(2)
C15 C14 Mo2 72.4(2)
C20 C14 Mo2 135.9(3)
C14 C15 C16 122.7(4)
C14 C15 Mo2 71.2(2)
C16 C15 Mo2 70.7(2)
C14 C15 H15 118.6
C16 C15 H15 118.6
Mo2 C15 H15 132.9
C17 C16 C15 117.4(3)
C17 C16 C24 119.2(3)
C15 C16 C24 122.6(3)
C17 C16 Mo2 72.8(2)
C15 C16 Mo2 72.6(2)
C24 C16 Mo2 133.8(3)
C18 C17 C16 120.8(3)
C18 C17 Mo2 77.1(2)
C16 C17 Mo2 70.5(2)
C18 C17 H17 119.6
C16 C17 H17 119.6
Mo2 C17 H17 124.3
C17 C18 C19 118.9(3)
C17 C18 C28 120.1(3)
C19 C18 C28 120.9(3)
C17 C18 Mo2 67.9(2)
C19 C18 Mo2 67.71(19)
C28 C18 Mo2 140.9(2)
C14 C19 C18 121.7(3)
C14 C19 Mo2 71.2(2)
C18 C19 Mo2 77.2(2)
C14 C19 H19 119.2
C18 C19 H19 119.2
Mo2 C19 H19 124.0
C14 C20 C23 112.3(3)
C14 C20 C22 111.8(3)
C23 C20 C22 108.1(3)
C14 C20 C21 107.4(3)
C23 C20 C21 108.7(4)
C22 C20 C21 108.5(3)
C20 C21 H21A 109.5
C20 C21 H21B 109.5
H21A C21 H21B 109.5
C20 C21 H21C 109.5
H21A C21 H21C 109.5
H21B C21 H21C 109.5
C20 C22 H22A 109.5
C20 C22 H22B 109.5
H22A C22 H22B 109.5
C20 C22 H22C 109.5
H22A C22 H22C 109.5
H22B C22 H22C 109.5
C20 C23 H23A 109.5
C20 C23 H23B 109.5
H23A C23 H23B 109.5
C20 C23 H23C 109.5
H23A C23 H23C 109.5
H23B C23 H23C 109.5
C27 C24 C26 107.8(4)
C27 C24 C16 111.4(3)
C26 C24 C16 112.7(3)
C27 C24 C25 108.6(4)
C26 C24 C25 108.6(3)
C16 C24 C25 107.6(3)
C24 C25 H25A 109.5
C24 C25 H25B 109.5
H25A C25 H25B 109.5
C24 C25 H25C 109.5
H25A C25 H25C 109.5
H25B C25 H25C 109.5
C24 C26 H26A 109.5
C24 C26 H26B 109.5
H26A C26 H26B 109.5
C24 C26 H26C 109.5
H26A C26 H26C 109.5
H26B C26 H26C 109.5
C24 C27 H27A 109.5
C24 C27 H27B 109.5
H27A C27 H27B 109.5
C24 C27 H27C 109.5
H27A C27 H27C 109.5
H27B C27 H27C 109.5
C30 C28 C29 107.3(4)
C30 C28 C18 112.4(3)
C29 C28 C18 113.7(3)
C30 C28 C31 111.1(4)
C29 C28 C31 108.0(4)
C18 C28 C31 104.2(3)
C28 C29 H29A 109.5
C28 C29 H29B 109.5
H29A C29 H29B 109.5
C28 C29 H29C 109.5
H29A C29 H29C 109.5
H29B C29 H29C 109.5
C28 C30 H30A 109.5
C28 C30 H30B 109.5
H30A C30 H30B 109.5
C28 C30 H30C 109.5
H30A C30 H30C 109.5
H30B C30 H30C 109.5
C28 C31 H31A 109.5
C28 C31 H31B 109.5
H31A C31 H31B 109.5
C28 C31 H31C 109.5
H31A C31 H31C 109.5
H31B C31 H31C 109.5
C33 C32 C37 118.4(4)
C33 C32 Sn1 124.0(3)
C37 C32 Sn1 117.3(3)
C32 C33 C34 120.5(4)
C32 C33 H33 119.7
C34 C33 H33 119.7
C35 C34 C33 120.6(4)
C35 C34 H34 119.7
C33 C34 H34 119.7
C34 C35 C36 120.1(4)
C34 C35 H35 120.0
C36 C35 H35 120.0
C37 C36 C35 119.7(4)
C37 C36 H36 120.2
C35 C36 H36 120.2
C36 C37 C32 120.7(4)
C36 C37 H37 119.7
C32 C37 H37 119.7
C43 C38 C39 117.3(4)
C43 C38 Sn1 119.1(3)
C39 C38 Sn1 123.3(3)
C40 C39 C38 120.1(4)
C40 C39 H39 120.0
C38 C39 H39 120.0
C41 C40 C39 121.2(4)
C41 C40 H40 119.4
C39 C40 H40 119.4
C40 C41 C42 119.9(4)
C40 C41 H41 120.0
C42 C41 H41 120.0
C41 C42 C43 119.5(4)
C41 C42 H42 120.2
C43 C42 H42 120.2
C42 C43 C38 122.0(4)
C42 C43 H43 119.0
C38 C43 H43 119.0
C49 C44 C45 117.6(4)
C49 C44 Sn1 119.8(3)
C45 C44 Sn1 122.6(3)
C46 C45 C44 121.4(4)
C46 C45 H45 119.3
C44 C45 H45 119.3
C45 C46 C47 120.0(4)
C45 C46 H46 120.0
C47 C46 H46 120.0
C48 C47 C46 119.9(4)
C48 C47 H47 120.1
C46 C47 H47 120.1
C47 C48 C49 119.8(5)
C47 C48 H48 120.1
C49 C48 H48 120.1
C44 C49 C48 121.3(4)
C44 C49 H49 119.4
C48 C49 H49 119.4

loop_
_geom_bond_atom_site_label_1
_geom_bond_atom_site_label_2
_geom_bond_distance
Mo1 C1 1.956(4)
Mo1 C2 1.964(4)
Mo1 C4 2.329(4)
Mo1 C5 2.331(4)
Mo1 C7 2.348(4)
Mo1 C6 2.361(4)
Mo1 C3 2.361(4)
Mo1 P1 2.4868(9)
Mo1 Sn1 2.7631(4)
Mo2 C8 2.200(3)
Mo2 C16 2.259(3)
Mo2 C14 2.269(4)
Mo2 C12 2.275(4)
Mo2 C9 2.277(3)
Mo2 C19 2.287(3)
Mo2 C15 2.284(4)
Mo2 C17 2.290(4)
Mo2 C10 2.329(4)
Mo2 C11 2.330(4)
Mo2 C18 2.410(3)
Mo2 P1 2.5710(10)
Sn1 C32 2.163(4)
Sn1 C44 2.161(4)
Sn1 C38 2.172(4)
P1 C8 1.785(4)
P1 C13 1.842(4)
O1 C1 1.161(5)
O2 C2 1.157(5)
C3 C7 1.416(6)
C3 C4 1.412(6)
C3 H3 0.9300
C4 C5 1.425(6)
C4 H4 0.9300
C5 C6 1.414(6)
C5 H5 0.9300
C6 C7 1.406(6)
C6 H6 0.9300
C7 H7 0.9300
C8 C9 1.444(6)
C8 C12 1.438(5)
C9 C10 1.402(6)
C9 H9 0.9300
C10 C11 1.421(6)
C10 H10 0.9300
C11 C12 1.412(6)
C11 H11 0.9300
C12 H12 0.9300
C13 H13A 0.9600
C13 H13B 0.9600
C13 H13C 0.9600
C14 C19 1.421(5)
C14 C15 1.422(5)
C14 C20 1.535(5)
C15 C16 1.430(5)
C15 H15 0.9300
C16 C17 1.430(5)
C16 C24 1.538(5)
C17 C18 1.417(5)
C17 H17 0.9300
C18 C19 1.422(5)
C18 C28 1.542(5)
C19 H19 0.9300
C20 C23 1.532(6)
C20 C22 1.538(6)
C20 C21 1.538(5)
C21 H21A 0.9600
C21 H21B 0.9600
C21 H21C 0.9600
C22 H22A 0.9600
C22 H22B 0.9600
C22 H22C 0.9600
C23 H23A 0.9600
C23 H23B 0.9600
C23 H23C 0.9600
C24 C27 1.527(6)
C24 C26 1.529(6)
C24 C25 1.541(5)
C25 H25A 0.9600
C25 H25B 0.9600
C25 H25C 0.9600
C26 H26A 0.9600
C26 H26B 0.9600
C26 H26C 0.9600
C27 H27A 0.9600
C27 H27B 0.9600
C27 H27C 0.9600
C28 C30 1.527(6)
C28 C29 1.524(6)
C28 C31 1.539(6)
C29 H29A 0.9600
C29 H29B 0.9600
C29 H29C 0.9600
C30 H30A 0.9600
C30 H30B 0.9600
C30 H30C 0.9600
C31 H31A 0.9600
C31 H31B 0.9600
C31 H31C 0.9600
C32 C33 1.386(5)
C32 C37 1.400(6)
C33 C34 1.395(5)
C33 H33 0.9300
C34 C35 1.372(6)
C34 H34 0.9300
C35 C36 1.379(6)
C35 H35 0.9300
C36 C37 1.401(6)
C36 H36 0.9300
C37 H37 0.9300
C38 C43 1.395(6)
C38 C39 1.403(5)
C39 C40 1.401(6)
C39 H39 0.9300
C40 C41 1.364(7)
C40 H40 0.9300
C41 C42 1.378(7)
C41 H41 0.9300
C42 C43 1.392(6)
C42 H42 0.9300
C43 H43 0.9300
C44 C49 1.390(6)
C44 C45 1.403(5)
C45 C46 1.379(6)
C45 H45 0.9300
C46 C47 1.387(7)
C46 H46 0.9300
C47 C48 1.382(7)
C47 H47 0.9300
C48 C49 1.396(6)
C48 H48 0.9300
C49 H49 0.9300
